data_7103425
loop_
_publ_author_name
'Katoono, Ryo'
'Kawai, Hidetoshi'
'Fujiwara, Kenshu'
'Suzuki, Takanori'

_publ_section_title
;
 Designed molecular propellers based on tetraarylterephthalamide and
 their chiroptical properties induced by biased helicity through
 transmission of point chirality.
;
_journal_issue 40
_journal_name_full 'Chemical communications (Cambridge, England)'
_journal_page_first 4906
_journal_page_last 4908
_journal_paper_doi 10.1039/b808936a
_journal_year 2008
_chemical_formula_moiety 'C58 H66 N2 O6 '
_chemical_formula_sum 'C58 H66 N2 O6'
_chemical_formula_weight 887.17
_space_group_IT_number 2
_symmetry_cell_setting triclinic
_symmetry_Int_Tables_number 2
_symmetry_space_group_name_Hall '-P 1'
_symmetry_space_group_name_H-M 'P -1'
_cell_angle_alpha 106.388(5)
_cell_angle_beta 96.224(5)
_cell_angle_gamma 100.015(5)
_cell_formula_units_Z 1
_cell_length_a 9.668(3)
_cell_length_b 11.144(4)
_cell_length_c 11.778(4)
_cell_measurement_reflns_used 2620
_cell_measurement_temperature 153.1
_cell_measurement_theta_max 27.1
_cell_measurement_theta_min 3.0
_cell_volume 1182.0(7)
_computing_cell_refinement CrystalClear
_computing_data_collection CrystalClear
_computing_data_reduction CrystalStructure
_computing_publication_material 'CrystalStructure 3.8'
_computing_structure_refinement CRYSTALS
_computing_structure_solution SIR92
_diffrn_detector_area_resol_mean 7.31
_diffrn_measured_fraction_theta_full 0.962
_diffrn_measured_fraction_theta_max 0.962
_diffrn_measurement_device_type 'Rigaku Mercury'
_diffrn_measurement_method \w
_diffrn_radiation_type 'Mo K\a'
_diffrn_radiation_wavelength 0.71070
_diffrn_reflns_av_R_equivalents 0.031
_diffrn_reflns_limit_h_max 8
_diffrn_reflns_limit_h_min -12
_diffrn_reflns_limit_k_max 14
_diffrn_reflns_limit_k_min -14
_diffrn_reflns_limit_l_max 15
_diffrn_reflns_limit_l_min -15
_diffrn_reflns_number 10719
_diffrn_reflns_theta_full 27.10
_diffrn_reflns_theta_max 27.10
_exptl_absorpt_coefficient_mu 0.080
_exptl_absorpt_correction_T_max 0.988
_exptl_absorpt_correction_T_min 0.892
_exptl_absorpt_correction_type multi-scan
_exptl_absorpt_process_details 'Jacobson, R. (1998) Private communication'
_exptl_crystal_colour colorless
_exptl_crystal_density_diffrn 1.246
_exptl_crystal_density_method 'not measured'
_exptl_crystal_description block
_exptl_crystal_F_000 476.00
_exptl_crystal_size_max 0.25
_exptl_crystal_size_mid 0.15
_exptl_crystal_size_min 0.15
_refine_diff_density_max 0.56
_refine_diff_density_min -0.46
_refine_ls_extinction_method none
_refine_ls_goodness_of_fit_ref 1.001
_refine_ls_hydrogen_treatment refall
_refine_ls_number_parameters 331
_refine_ls_number_reflns 5029
_refine_ls_R_factor_gt 0.0724
_refine_ls_shift/su_max 0.0000
_refine_ls_structure_factor_coef Fsqd
_refine_ls_weighting_details 'w = 1/[0.0029Fo^2^ + 1.0000\s(Fo^2^)]/(4Fo^2^)'
_refine_ls_weighting_scheme calc
_refine_ls_wR_factor_ref 0.2246
_reflns_number_gt 2795
_reflns_number_total 5029
_reflns_threshold_expression F^2^>2.0\s(F^2^)
_cod_data_source_file b808936a.txt
_cod_data_source_block '__051006kr'
_cod_original_formula_sum 'C58 H66 N2 O6 '
_cod_database_code 7103425

loop_
_symmetry_equiv_pos_site_id
_symmetry_equiv_pos_as_xyz
1 +X,+Y,+Z
2 -X,-Y,-Z

loop_
_atom_site_label
_atom_site_type_symbol
_atom_site_fract_x
_atom_site_fract_y
_atom_site_fract_z
_atom_site_U_iso_or_equiv
_atom_site_adp_type
_atom_site_occupancy
_atom_site_symmetry_multiplicity
_atom_site_calc_flag
_atom_site_refinement_flags
_atom_site_disorder_assembly
_atom_site_disorder_group
O(1) O 0.6104(2) 0.44661(19) 1.36365(19) 0.0439(5) Uani 1.00 1 d . . .
O(2) O 0.33935(18) -0.04147(17) 0.90257(17) 0.0349(5) Uani 1.00 1 d . . .
O(3) O 0.0182(2) -0.2958(2) 0.38739(18) 0.0525(7) Uani 1.00 1 d . . .
N(1) N 0.2913(2) 0.1307(2) 0.8561(2) 0.0330(6) Uani 1.00 1 d . . .
C(1) C 0.1213(2) 0.0902(2) 1.0722(2) 0.0261(6) Uani 1.00 1 d . . .
C(2) C 0.1242(2) 0.0201(2) 0.9536(2) 0.0284(7) Uani 1.00 1 d . . .
C(3) C 0.0042(2) -0.0678(2) 0.8803(2) 0.0272(6) Uani 1.00 1 d . . .
C(4) C 0.2610(2) 0.0348(2) 0.9024(2) 0.0309(7) Uani 1.00 1 d . . .
C(5) C 0.1949(2) 0.2182(2) 0.8493(2) 0.0390(8) Uani 1.00 1 d . . .
C(6) C 0.4238(2) 0.1471(2) 0.8061(2) 0.0325(7) Uani 1.00 1 d . . .
C(7) C 0.5571(2) 0.2107(2) 0.8996(2) 0.0303(7) Uani 1.00 1 d . . .
C(8) C 0.5519(2) 0.3439(2) 0.9775(2) 0.0337(7) Uani 1.00 1 d . . .
C(9) C 0.6883(2) 0.4055(2) 1.0686(2) 0.0391(8) Uani 1.00 1 d . . .
C(10) C 0.8174(2) 0.4135(2) 1.0060(2) 0.0434(9) Uani 1.00 1 d . . .
C(11) C 0.8243(2) 0.2810(3) 0.9268(2) 0.0445(9) Uani 1.00 1 d . . .
C(12) C 0.6877(2) 0.2175(2) 0.8375(2) 0.0372(8) Uani 1.00 1 d . . .
C(13) C 0.2498(2) 0.1870(2) 1.1471(2) 0.0273(6) Uani 1.00 1 d . . .
C(14) C 0.2452(2) 0.3144(2) 1.1940(2) 0.0333(7) Uani 1.00 1 d . . .
C(15) C 0.3630(2) 0.4050(2) 1.2652(2) 0.0379(8) Uani 1.00 1 d . . .
C(16) C 0.4882(2) 0.3667(2) 1.2913(2) 0.0327(7) Uani 1.00 1 d . . .
C(17) C 0.4960(2) 0.2401(2) 1.2430(2) 0.0324(7) Uani 1.00 1 d . . .
C(18) C 0.3788(2) 0.1515(2) 1.1719(2) 0.0323(7) Uani 1.00 1 d . . .
C(19) C 0.6121(3) 0.5799(2) 1.4035(3) 0.0536(10) Uani 1.00 1 d . . .
C(20) C 0.0101(2) -0.1321(2) 0.7512(2) 0.0286(7) Uani 1.00 1 d . . .
C(21) C 0.0848(3) -0.2283(2) 0.7166(2) 0.0365(8) Uani 1.00 1 d . . .
C(22) C 0.0906(3) -0.2860(2) 0.5963(2) 0.0394(8) Uani 1.00 1 d . . .
C(23) C 0.0199(3) -0.2470(2) 0.5096(2) 0.0381(8) Uani 1.00 1 d . . .
C(24) C -0.0537(3) -0.1514(3) 0.5418(2) 0.0417(8) Uani 1.00 1 d . . .
C(25) C -0.0583(2) -0.0946(2) 0.6618(2) 0.0380(8) Uani 1.00 1 d . . .
C(26) C 0.0882(4) -0.3970(3) 0.3496(3) 0.0584(11) Uani 1.00 1 d . . .
C(27) C 0.3530(3) -0.0337(3) 0.4818(2) 0.0487(9) Uani 1.00 1 d . . .
C(28) C 0.4202(3) 0.0791(3) 0.4658(2) 0.0487(10) Uani 1.00 1 d . . .
C(29) C 0.5681(3) 0.1129(3) 0.4847(2) 0.0482(9) Uani 1.00 1 d . . .
H(1) H 0.1126 0.1936 0.8817 0.049 Uiso 1.00 1 c R . .
H(2) H 0.2415 0.3036 0.8939 0.049 Uiso 1.00 1 c R . .
H(3) H 0.1677 0.2131 0.7679 0.050 Uiso 1.00 1 c R . .
H(4) H 0.4350 0.0649 0.7614 0.039 Uiso 1.00 1 c R . .
H(5) H 0.4151 0.1978 0.7540 0.039 Uiso 1.00 1 c R . .
H(6) H 0.5663 0.1589 0.9504 0.036 Uiso 1.00 1 c R . .
H(7) H 0.5398 0.3962 0.9275 0.041 Uiso 1.00 1 c R . .
H(8) H 0.4735 0.3375 1.0192 0.040 Uiso 1.00 1 c R . .
H(9) H 0.6826 0.4894 1.1136 0.045 Uiso 1.00 1 c R . .
H(10) H 0.6984 0.3555 1.1211 0.045 Uiso 1.00 1 c R . .
H(11) H 0.8108 0.4685 0.9579 0.050 Uiso 1.00 1 c R . .
H(12) H 0.9013 0.4471 1.0646 0.050 Uiso 1.00 1 c R . .
H(13) H 0.9015 0.2895 0.8841 0.055 Uiso 1.00 1 c R . .
H(14) H 0.8397 0.2287 0.9761 0.055 Uiso 1.00 1 c R . .
H(15) H 0.6938 0.1330 0.7948 0.045 Uiso 1.00 1 c R . .
H(16) H 0.6773 0.2651 0.7828 0.045 Uiso 1.00 1 c R . .
H(17) H 0.1592 0.3410 1.1770 0.039 Uiso 1.00 1 c R . .
H(18) H 0.3576 0.4923 1.2957 0.043 Uiso 1.00 1 c R . .
H(19) H 0.5826 0.2142 1.2595 0.038 Uiso 1.00 1 c R . .
H(20) H 0.3861 0.0651 1.1387 0.039 Uiso 1.00 1 c R . .
H(21) H 0.5434 0.5945 1.4549 0.058 Uiso 1.00 1 c R . .
H(22) H 0.7038 0.6264 1.4460 0.058 Uiso 1.00 1 c R . .
H(23) H 0.5891 0.6078 1.3360 0.058 Uiso 1.00 1 c R . .
H(24) H 0.1331 -0.2554 0.7763 0.044 Uiso 1.00 1 c R . .
H(25) H 0.1425 -0.3516 0.5744 0.046 Uiso 1.00 1 c R . .
H(26) H -0.1018 -0.1242 0.4821 0.050 Uiso 1.00 1 c R . .
H(27) H -0.1092 -0.0281 0.6833 0.045 Uiso 1.00 1 c R . .
H(28) H 0.0433 -0.4688 0.3705 0.069 Uiso 1.00 1 c R . .
H(29) H 0.0835 -0.4197 0.2650 0.069 Uiso 1.00 1 c R . .
H(30) H 0.1851 -0.3708 0.3876 0.069 Uiso 1.00 1 c R . .
H(31) H 0.2520 -0.0571 0.4691 0.057 Uiso 1.00 1 c R . .
H(32) H 0.3652 0.1336 0.4424 0.058 Uiso 1.00 1 c R . .
H(33) H 0.6146 0.1905 0.4741 0.057 Uiso 1.00 1 c R . .

loop_
_atom_site_aniso_label
_atom_site_aniso_U_11
_atom_site_aniso_U_22
_atom_site_aniso_U_33
_atom_site_aniso_U_12
_atom_site_aniso_U_13
_atom_site_aniso_U_23
O(1) 0.0346(11) 0.0365(12) 0.0442(12) -0.0063(9) -0.0029(9) -0.0016(9)
O(2) 0.0323(10) 0.0308(10) 0.0426(12) 0.0124(8) 0.0092(8) 0.0083(9)
O(3) 0.0632(14) 0.0590(15) 0.0323(12) 0.0181(12) 0.0149(10) 0.0039(11)
N(1) 0.0330(12) 0.0339(13) 0.0313(13) 0.0047(10) 0.0059(9) 0.0099(10)
C(1) 0.0258(13) 0.0250(13) 0.0257(13) 0.0045(10) 0.0050(10) 0.0054(11)
C(2) 0.0292(13) 0.0289(14) 0.0271(14) 0.0061(11) 0.0088(11) 0.0070(11)
C(3) 0.0280(13) 0.0252(13) 0.0266(14) 0.0049(10) 0.0042(10) 0.0058(11)
C(4) 0.0335(14) 0.0285(14) 0.0260(14) 0.0040(11) 0.0027(11) 0.0034(11)
C(5) 0.0350(15) 0.0377(17) 0.0497(19) 0.0100(13) 0.0078(13) 0.0201(14)
C(6) 0.0293(14) 0.0383(16) 0.0304(15) 0.0029(12) 0.0106(11) 0.0117(12)
C(7) 0.0287(14) 0.0292(14) 0.0331(15) 0.0036(11) 0.0110(11) 0.0092(12)
C(8) 0.0338(14) 0.0325(15) 0.0354(16) 0.0067(12) 0.0109(12) 0.0098(12)
C(9) 0.0396(16) 0.0356(16) 0.0375(17) 0.0020(13) 0.0076(13) 0.0073(13)
C(10) 0.0292(15) 0.0464(19) 0.0501(19) -0.0025(13) 0.0056(13) 0.0142(15)
C(11) 0.0319(15) 0.0491(19) 0.056(2) 0.0093(14) 0.0140(14) 0.0193(16)
C(12) 0.0353(15) 0.0371(16) 0.0409(17) 0.0084(12) 0.0164(12) 0.0106(13)
C(13) 0.0266(13) 0.0278(14) 0.0244(13) 0.0022(10) 0.0083(10) 0.0039(11)
C(14) 0.0287(14) 0.0310(15) 0.0366(16) 0.0061(11) 0.0072(11) 0.0044(12)
C(15) 0.0344(15) 0.0291(15) 0.0443(17) 0.0052(12) 0.0140(13) 0.0000(13)
C(16) 0.0273(14) 0.0365(16) 0.0264(14) -0.0023(12) 0.0037(11) 0.0030(12)
C(17) 0.0285(14) 0.0324(15) 0.0344(15) 0.0025(11) 0.0029(11) 0.0105(12)
C(18) 0.0316(14) 0.0288(15) 0.0374(16) 0.0084(11) 0.0069(12) 0.0101(12)
C(19) 0.055(2) 0.0381(19) 0.052(2) -0.0095(15) 0.0015(16) 0.0031(16)
C(20) 0.0230(12) 0.0308(14) 0.0265(14) 0.0005(11) 0.0041(10) 0.0030(11)
C(21) 0.0457(16) 0.0315(15) 0.0319(16) 0.0090(13) 0.0102(13) 0.0072(12)
C(22) 0.0446(17) 0.0338(16) 0.0378(17) 0.0078(13) 0.0145(13) 0.0051(13)
C(23) 0.0386(16) 0.0430(17) 0.0254(15) 0.0006(13) 0.0095(12) 0.0023(13)
C(24) 0.0392(16) 0.057(2) 0.0287(15) 0.0157(14) 0.0004(12) 0.0116(14)
C(25) 0.0351(15) 0.0439(18) 0.0326(16) 0.0102(13) 0.0053(12) 0.0069(13)
C(26) 0.079(2) 0.048(2) 0.045(2) 0.0113(19) 0.0285(18) 0.0043(16)
C(27) 0.0430(18) 0.054(2) 0.0453(19) 0.0060(16) 0.0035(14) 0.0128(16)
C(28) 0.0500(19) 0.050(2) 0.0449(19) 0.0129(16) 0.0049(15) 0.0135(16)
C(29) 0.054(2) 0.048(2) 0.0419(19) 0.0089(16) 0.0088(15) 0.0123(15)

loop_
_atom_type_symbol
_atom_type_description
_atom_type_scat_dispersion_real
_atom_type_scat_dispersion_imag
_atom_type_scat_source
C C 0.003 0.002
;
International Tables for Crystallography
(1992, Vol. C, Tables 4.2.6.8 and 6.1.1.4)
;
H H 0.000 0.000
;
International Tables for Crystallography
(1992, Vol. C, Table 6.1.1.4)
;
N N 0.006 0.003
;
International Tables for Crystallography
(1992, Vol. C, Tables 4.2.6.8 and 6.1.1.4)
;
O O 0.011 0.006
;
International Tables for Crystallography
(1992, Vol. C, Tables 4.2.6.8 and 6.1.1.4)
;

loop_
_geom_angle_atom_site_label_1
_geom_angle_atom_site_label_2
_geom_angle_atom_site_label_3
_geom_angle
_geom_angle_publ_flag
_geom_angle_site_symmetry_1
_geom_angle_site_symmetry_2
_geom_angle_site_symmetry_3
C(16) O(1) C(19) 117.2(2) yes . . .
C(23) O(3) C(26) 116.9(2) yes . . .
C(4) N(1) C(5) 122.6(2) yes . . .
C(4) N(1) C(6) 118.8(2) yes . . .
C(5) N(1) C(6) 118.6(2) yes . . .
C(2) C(1) C(3) 118.7(2) yes . . 2_557
C(2) C(1) C(13) 120.7(2) yes . . .
C(3) C(1) C(13) 120.6(2) yes 2_557 . .
C(1) C(2) C(3) 121.9(2) yes . . .
C(1) C(2) C(4) 120.10(19) yes . . .
C(3) C(2) C(4) 118.0(2) yes . . .
C(1) C(3) C(2) 119.4(2) yes 2_557 . .
C(1) C(3) C(20) 121.13(19) yes 2_557 . .
C(2) C(3) C(20) 119.5(2) yes . . .
O(2) C(4) N(1) 122.0(2) yes . . .
O(2) C(4) C(2) 120.2(2) yes . . .
N(1) C(4) C(2) 117.8(2) yes . . .
N(1) C(6) C(7) 114.4(2) yes . . .
C(6) C(7) C(8) 113.1(2) yes . . .
C(6) C(7) C(12) 109.5(2) yes . . .
C(8) C(7) C(12) 109.9(2) yes . . .
C(7) C(8) C(9) 111.5(2) yes . . .
C(8) C(9) C(10) 110.8(2) yes . . .
C(9) C(10) C(11) 110.4(2) yes . . .
C(10) C(11) C(12) 111.7(2) yes . . .
C(7) C(12) C(11) 111.8(2) yes . . .
C(1) C(13) C(14) 121.2(2) yes . . .
C(1) C(13) C(18) 121.2(2) yes . . .
C(14) C(13) C(18) 117.6(2) yes . . .
C(13) C(14) C(15) 121.9(2) yes . . .
C(14) C(15) C(16) 119.3(2) yes . . .
O(1) C(16) C(15) 124.7(2) yes . . .
O(1) C(16) C(17) 115.6(2) yes . . .
C(15) C(16) C(17) 119.6(2) yes . . .
C(16) C(17) C(18) 120.4(2) yes . . .
C(13) C(18) C(17) 121.1(2) yes . . .
C(3) C(20) C(21) 122.3(2) yes . . .
C(3) C(20) C(25) 120.1(2) yes . . .
C(21) C(20) C(25) 117.6(2) yes . . .
C(20) C(21) C(22) 121.5(2) yes . . .
C(21) C(22) C(23) 119.3(2) yes . . .
O(3) C(23) C(22) 124.9(2) yes . . .
O(3) C(23) C(24) 114.9(2) yes . . .
C(22) C(23) C(24) 120.2(2) yes . . .
C(23) C(24) C(25) 120.0(3) yes . . .
C(20) C(25) C(24) 121.4(2) yes . . .
C(28) C(27) C(29) 120.2(3) yes . . 2_656
C(27) C(28) C(29) 120.0(3) yes . . .
C(27) C(29) C(28) 119.8(3) yes 2_656 . .
N(1) C(5) H(1) 109.0 no . . .
N(1) C(5) H(2) 110.0 no . . .
N(1) C(5) H(3) 109.4 no . . .
H(1) C(5) H(2) 109.5 no . . .
H(1) C(5) H(3) 109.5 no . . .
H(2) C(5) H(3) 109.5 no . . .
N(1) C(6) H(4) 108.2 no . . .
N(1) C(6) H(5) 108.3 no . . .
C(7) C(6) H(4) 108.0 no . . .
C(7) C(6) H(5) 108.4 no . . .
H(4) C(6) H(5) 109.5 no . . .
C(6) C(7) H(6) 108.1 no . . .
C(8) C(7) H(6) 108.0 no . . .
C(12) C(7) H(6) 108.1 no . . .
C(7) C(8) H(7) 109.0 no . . .
C(7) C(8) H(8) 109.0 no . . .
C(9) C(8) H(7) 108.9 no . . .
C(9) C(8) H(8) 109.0 no . . .
H(7) C(8) H(8) 109.5 no . . .
C(8) C(9) H(9) 109.2 no . . .
C(8) C(9) H(10) 109.1 no . . .
C(10) C(9) H(9) 109.2 no . . .
C(10) C(9) H(10) 109.1 no . . .
H(9) C(9) H(10) 109.5 no . . .
C(9) C(10) H(11) 109.2 no . . .
C(9) C(10) H(12) 109.2 no . . .
C(11) C(10) H(11) 109.4 no . . .
C(11) C(10) H(12) 109.2 no . . .
H(11) C(10) H(12) 109.5 no . . .
C(10) C(11) H(13) 108.7 no . . .
C(10) C(11) H(14) 109.1 no . . .
C(12) C(11) H(13) 109.0 no . . .
C(12) C(11) H(14) 108.9 no . . .
H(13) C(11) H(14) 109.5 no . . .
C(7) C(12) H(15) 108.8 no . . .
C(7) C(12) H(16) 109.0 no . . .
C(11) C(12) H(15) 108.7 no . . .
C(11) C(12) H(16) 109.0 no . . .
H(15) C(12) H(16) 109.5 no . . .
C(13) C(14) H(17) 119.1 no . . .
C(15) C(14) H(17) 119.0 no . . .
C(14) C(15) H(18) 120.4 no . . .
C(16) C(15) H(18) 120.3 no . . .
C(16) C(17) H(19) 119.7 no . . .
C(18) C(17) H(19) 119.9 no . . .
C(13) C(18) H(20) 119.5 no . . .
C(17) C(18) H(20) 119.4 no . . .
O(1) C(19) H(21) 109.1 no . . .
O(1) C(19) H(22) 110.0 no . . .
O(1) C(19) H(23) 109.2 no . . .
H(21) C(19) H(22) 109.5 no . . .
H(21) C(19) H(23) 109.5 no . . .
H(22) C(19) H(23) 109.5 no . . .
C(20) C(21) H(24) 119.2 no . . .
C(22) C(21) H(24) 119.3 no . . .
C(21) C(22) H(25) 120.3 no . . .
C(23) C(22) H(25) 120.5 no . . .
C(23) C(24) H(26) 120.1 no . . .
C(25) C(24) H(26) 119.9 no . . .
C(20) C(25) H(27) 119.2 no . . .
C(24) C(25) H(27) 119.4 no . . .
O(3) C(26) H(28) 109.6 no . . .
O(3) C(26) H(29) 109.3 no . . .
O(3) C(26) H(30) 109.6 no . . .
H(28) C(26) H(29) 109.5 no . . .
H(28) C(26) H(30) 109.5 no . . .
H(29) C(26) H(30) 109.5 no . . .
C(28) C(27) H(31) 120.2 no . . .
C(29) C(27) H(31) 119.5 no 2_656 . .
C(27) C(28) H(32) 120.0 no . . .
C(29) C(28) H(32) 120.0 no . . .
C(27) C(29) H(33) 120.0 no 2_656 . .
C(28) C(29) H(33) 120.2 no . . .

loop_
_geom_bond_atom_site_label_1
_geom_bond_atom_site_label_2
_geom_bond_distance
_geom_bond_publ_flag
_geom_bond_site_symmetry_1
_geom_bond_site_symmetry_2
O(1) C(16) 1.379(2) yes . .
O(1) C(19) 1.423(3) yes . .
O(2) C(4) 1.233(3) yes . .
O(3) C(23) 1.384(3) yes . .
O(3) C(26) 1.405(4) yes . .
N(1) C(4) 1.334(4) yes . .
N(1) C(5) 1.472(4) yes . .
N(1) C(6) 1.472(3) yes . .
C(1) C(2) 1.401(3) yes . .
C(1) C(3) 1.403(3) yes . 2_557
C(1) C(13) 1.498(2) yes . .
C(2) C(3) 1.400(3) yes . .
C(2) C(4) 1.515(3) yes . .
C(3) C(20) 1.499(3) yes . .
C(6) C(7) 1.520(3) yes . .
C(7) C(8) 1.521(3) yes . .
C(7) C(12) 1.528(4) yes . .
C(8) C(9) 1.525(3) yes . .
C(9) C(10) 1.519(4) yes . .
C(10) C(11) 1.525(4) yes . .
C(11) C(12) 1.518(3) yes . .
C(13) C(14) 1.382(3) yes . .
C(13) C(18) 1.397(3) yes . .
C(14) C(15) 1.391(3) yes . .
C(15) C(16) 1.384(4) yes . .
C(16) C(17) 1.383(3) yes . .
C(17) C(18) 1.378(3) yes . .
C(20) C(21) 1.386(4) yes . .
C(20) C(25) 1.385(4) yes . .
C(21) C(22) 1.392(4) yes . .
C(22) C(23) 1.379(4) yes . .
C(23) C(24) 1.371(4) yes . .
C(24) C(25) 1.384(4) yes . .
C(27) C(28) 1.382(5) yes . .
C(27) C(29) 1.373(5) yes . 2_656
C(28) C(29) 1.390(4) yes . .
C(5) H(1) 0.950 no . .
C(5) H(2) 0.950 no . .
C(5) H(3) 0.950 no . .
C(6) H(4) 0.950 no . .
C(6) H(5) 0.950 no . .
C(7) H(6) 0.950 no . .
C(8) H(7) 0.950 no . .
C(8) H(8) 0.950 no . .
C(9) H(9) 0.950 no . .
C(9) H(10) 0.950 no . .
C(10) H(11) 0.950 no . .
C(10) H(12) 0.950 no . .
C(11) H(13) 0.950 no . .
C(11) H(14) 0.950 no . .
C(12) H(15) 0.950 no . .
C(12) H(16) 0.950 no . .
C(14) H(17) 0.950 no . .
C(15) H(18) 0.950 no . .
C(17) H(19) 0.950 no . .
C(18) H(20) 0.950 no . .
C(19) H(21) 0.950 no . .
C(19) H(22) 0.950 no . .
C(19) H(23) 0.950 no . .
C(21) H(24) 0.950 no . .
C(22) H(25) 0.950 no . .
C(24) H(26) 0.950 no . .
C(25) H(27) 0.950 no . .
C(26) H(28) 0.950 no . .
C(26) H(29) 0.950 no . .
C(26) H(30) 0.950 no . .
C(27) H(31) 0.950 no . .
C(28) H(32) 0.950 no . .
C(29) H(33) 0.950 no . .

loop_
_geom_contact_atom_site_label_1
_geom_contact_atom_site_label_2
_geom_contact_distance
_geom_contact_publ_flag
_geom_contact_site_symmetry_1
_geom_contact_site_symmetry_2
O(2) O(2) 3.468(2) ? . 2_657
O(2) C(7) 3.553(3) ? . 2_657
O(2) C(17) 3.171(3) ? . 2_657
O(2) C(18) 3.282(3) ? . 2_657
C(7) O(2) 3.553(3) ? . 2_657
C(17) O(2) 3.171(3) ? . 2_657
C(17) C(29) 3.576(4) ? . 1_556
C(18) O(2) 3.282(3) ? . 2_657
C(29) C(17) 3.576(4) ? . 1_554
O(1) H(21) 2.827 ? . 2_668
O(1) H(25) 2.880 ? . 2_657
O(1) H(33) 3.458 ? . 1_556
O(2) H(6) 2.625 ? . 2_657
O(2) H(10) 3.383 ? . 2_657
O(2) H(14) 3.217 ? . 2_657
O(2) H(19) 2.581 ? . 2_657
O(2) H(20) 2.794 ? . 2_657
O(3) H(3) 2.870 ? . 2_556
O(3) H(13) 3.388 ? . 2_656
O(3) H(22) 3.216 ? . 1_444
O(3) H(31) 3.018 ? . .
O(3) H(33) 3.586 ? . 2_656
C(1) H(14) 3.585 ? . 1_455
C(1) H(14) 3.531 ? . 2_657
C(2) H(14) 3.172 ? . 2_657
C(3) H(14) 3.232 ? . 2_657
C(4) H(19) 3.566 ? . 2_657
C(5) H(9) 3.155 ? . 2_667
C(5) H(13) 3.115 ? . 1_455
C(6) H(20) 3.394 ? . 2_657
C(6) H(23) 3.596 ? . 2_667
C(7) H(20) 3.133 ? . 2_657
C(8) H(7) 3.115 ? . 2_667
C(8) H(8) 3.591 ? . 2_667
C(8) H(9) 3.436 ? . 2_667
C(9) H(2) 3.086 ? . 2_667
C(9) H(7) 3.377 ? . 2_667
C(9) H(24) 3.341 ? . 2_657
C(10) H(2) 3.214 ? . 2_667
C(10) H(11) 3.541 ? . 2_767
C(10) H(12) 3.202 ? . 2_767
C(10) H(24) 3.533 ? . 2_657
C(10) H(29) 3.580 ? . 1_666
C(10) H(29) 3.446 ? . 2_656
C(11) H(1) 3.158 ? . 1_655
C(11) H(24) 3.573 ? . 2_657
C(11) H(29) 3.196 ? . 2_656
C(12) H(20) 3.204 ? . 2_657
C(12) H(29) 3.436 ? . 2_656
C(14) H(11) 3.469 ? . 2_667
C(14) H(29) 3.524 ? . 1_566
C(15) H(21) 3.321 ? . 2_668
C(15) H(29) 3.599 ? . 1_566
C(15) H(30) 3.358 ? . 1_566
C(16) H(21) 2.954 ? . 2_668
C(16) H(33) 3.554 ? . 1_556
C(17) H(4) 3.564 ? . 2_657
C(17) H(24) 3.596 ? . 2_657
C(17) H(32) 3.196 ? . 1_556
C(17) H(33) 3.069 ? . 1_556
C(18) H(4) 3.457 ? . 2_657
C(18) H(6) 3.509 ? . 2_657
C(18) H(15) 3.269 ? . 2_657
C(18) H(32) 3.263 ? . 1_556
C(19) H(5) 3.516 ? . 2_667
C(19) H(21) 3.190 ? . 2_668
C(19) H(32) 3.152 ? . 2_667
C(21) H(10) 3.429 ? . 2_657
C(21) H(19) 3.170 ? . 2_657
C(21) H(28) 3.209 ? . 2_546
C(22) H(19) 3.271 ? . 2_657
C(22) H(28) 2.964 ? . 2_546
C(22) H(31) 3.531 ? . .
C(22) H(33) 3.146 ? . 2_656
C(23) H(22) 3.049 ? . 1_444
C(23) H(31) 2.982 ? . .
C(23) H(33) 3.454 ? . 2_656
C(24) H(3) 3.527 ? . 2_556
C(24) H(22) 2.955 ? . 1_444
C(24) H(26) 3.278 ? . 2_556
C(24) H(31) 3.248 ? . .
C(24) H(31) 3.279 ? . 2_556
C(24) H(32) 3.075 ? . 2_556
C(25) H(26) 3.577 ? . 2_556
C(25) H(31) 3.268 ? . 2_556
C(25) H(32) 2.993 ? . 2_556
C(26) H(12) 3.443 ? . 1_444
C(26) H(13) 3.301 ? . 2_656
C(26) H(16) 3.261 ? . 2_656
C(26) H(17) 3.283 ? . 1_544
C(26) H(18) 3.122 ? . 1_544
C(26) H(33) 3.402 ? . 2_656
C(27) H(4) 3.126 ? . .
C(27) H(5) 3.417 ? . .
C(27) H(15) 3.084 ? . 2_656
C(27) H(16) 3.384 ? . 2_656
C(27) H(26) 3.235 ? . 2_556
C(27) H(27) 3.184 ? . 2_556
C(28) H(4) 3.518 ? . .
C(28) H(4) 3.297 ? . 2_656
C(28) H(5) 3.286 ? . .
C(28) H(15) 3.238 ? . 2_656
C(28) H(19) 3.565 ? . 1_554
C(28) H(21) 3.434 ? . 2_667
C(28) H(26) 3.298 ? . 2_556
C(28) H(27) 3.185 ? . 2_556
C(29) H(4) 3.008 ? . 2_656
C(29) H(5) 3.599 ? . .
C(29) H(16) 3.396 ? . .
C(29) H(19) 3.169 ? . 1_554
C(29) H(21) 3.518 ? . 2_667
C(29) H(30) 3.258 ? . 2_656
H(1) C(11) 3.158 ? . 1_455
H(1) H(13) 2.463 ? . 1_455
H(1) H(14) 3.017 ? . 1_455
H(2) C(9) 3.086 ? . 2_667
H(2) C(10) 3.214 ? . 2_667
H(2) H(7) 3.562 ? . 2_667
H(2) H(9) 2.325 ? . 2_667
H(2) H(11) 2.809 ? . 2_667
H(2) H(12) 3.253 ? . 2_667
H(2) H(13) 3.252 ? . 1_455
H(2) H(23) 3.591 ? . 2_667
H(3) O(3) 2.870 ? . 2_556
H(3) C(24) 3.527 ? . 2_556
H(3) H(9) 3.212 ? . 2_667
H(3) H(13) 3.177 ? . 1_455
H(3) H(23) 3.373 ? . 2_667
H(3) H(26) 2.789 ? . 2_556
H(4) C(17) 3.564 ? . 2_657
H(4) C(18) 3.457 ? . 2_657
H(4) C(27) 3.126 ? . .
H(4) C(28) 3.518 ? . .
H(4) C(28) 3.297 ? . 2_656
H(4) C(29) 3.008 ? . 2_656
H(4) H(19) 3.023 ? . 2_657
H(4) H(20) 2.805 ? . 2_657
H(4) H(31) 3.469 ? . .
H(4) H(33) 3.287 ? . 2_656
H(5) C(19) 3.516 ? . 2_667
H(5) C(27) 3.417 ? . .
H(5) C(28) 3.286 ? . .
H(5) C(29) 3.599 ? . .
H(5) H(23) 2.672 ? . 2_667
H(5) H(32) 3.497 ? . .
H(6) O(2) 2.625 ? . 2_657
H(6) C(18) 3.509 ? . 2_657
H(6) H(20) 2.563 ? . 2_657
H(7) C(8) 3.115 ? . 2_667
H(7) C(9) 3.377 ? . 2_667
H(7) H(2) 3.562 ? . 2_667
H(7) H(7) 2.745 ? . 2_667
H(7) H(8) 2.883 ? . 2_667
H(7) H(9) 2.750 ? . 2_667
H(7) H(18) 3.379 ? . 2_667
H(7) H(23) 3.202 ? . 2_667
H(8) C(8) 3.591 ? . 2_667
H(8) H(7) 2.883 ? . 2_667
H(8) H(9) 3.263 ? . 2_667
H(9) C(5) 3.155 ? . 2_667
H(9) C(8) 3.436 ? . 2_667
H(9) H(2) 2.325 ? . 2_667
H(9) H(3) 3.212 ? . 2_667
H(9) H(7) 2.750 ? . 2_667
H(9) H(8) 3.263 ? . 2_667
H(10) O(2) 3.383 ? . 2_657
H(10) C(21) 3.429 ? . 2_657
H(10) H(24) 2.515 ? . 2_657
H(11) C(10) 3.541 ? . 2_767
H(11) C(14) 3.469 ? . 2_667
H(11) H(2) 2.809 ? . 2_667
H(11) H(11) 3.576 ? . 2_767
H(11) H(12) 2.845 ? . 2_767
H(11) H(13) 3.451 ? . 2_767
H(11) H(17) 2.984 ? . 2_667
H(11) H(18) 3.419 ? . 2_667
H(11) H(29) 2.864 ? . 2_656
H(12) C(10) 3.202 ? . 2_767
H(12) C(26) 3.443 ? . 1_666
H(12) H(2) 3.253 ? . 2_667
H(12) H(11) 2.845 ? . 2_767
H(12) H(12) 2.866 ? . 2_767
H(12) H(13) 3.069 ? . 2_767
H(12) H(17) 3.249 ? . 1_655
H(12) H(24) 3.213 ? . 2_657
H(12) H(28) 3.509 ? . 1_666
H(12) H(29) 2.663 ? . 1_666
H(13) O(3) 3.388 ? . 2_656
H(13) C(5) 3.115 ? . 1_655
H(13) C(26) 3.301 ? . 2_656
H(13) H(1) 2.463 ? . 1_655
H(13) H(2) 3.252 ? . 1_655
H(13) H(3) 3.177 ? . 1_655
H(13) H(11) 3.451 ? . 2_767
H(13) H(12) 3.069 ? . 2_767
H(13) H(29) 2.574 ? . 2_656
H(14) O(2) 3.217 ? . 2_657
H(14) C(1) 3.585 ? . 1_655
H(14) C(1) 3.531 ? . 2_657
H(14) C(2) 3.172 ? . 2_657
H(14) C(3) 3.232 ? . 2_657
H(14) H(1) 3.017 ? . 1_655
H(14) H(17) 3.479 ? . 1_655
H(14) H(20) 3.419 ? . 2_657
H(14) H(24) 2.824 ? . 2_657
H(15) C(18) 3.269 ? . 2_657
H(15) C(27) 3.084 ? . 2_656
H(15) C(28) 3.238 ? . 2_656
H(15) H(20) 2.568 ? . 2_657
H(15) H(27) 2.996 ? . 1_655
H(15) H(31) 3.110 ? . 2_656
H(15) H(32) 3.367 ? . 2_656
H(16) C(26) 3.261 ? . 2_656
H(16) C(27) 3.384 ? . 2_656
H(16) C(29) 3.396 ? . .
H(16) H(18) 3.153 ? . 2_667
H(16) H(23) 3.494 ? . 2_667
H(16) H(29) 2.842 ? . 2_656
H(16) H(30) 2.924 ? . 2_656
H(16) H(31) 3.428 ? . 2_656
H(16) H(33) 3.453 ? . .
H(17) C(26) 3.283 ? . 1_566
H(17) H(11) 2.984 ? . 2_667
H(17) H(12) 3.249 ? . 1_455
H(17) H(14) 3.479 ? . 1_455
H(17) H(28) 3.097 ? . 1_566
H(17) H(29) 2.829 ? . 1_566
H(17) H(30) 3.409 ? . 1_566
H(18) C(26) 3.122 ? . 1_566
H(18) H(7) 3.379 ? . 2_667
H(18) H(11) 3.419 ? . 2_667
H(18) H(16) 3.153 ? . 2_667
H(18) H(21) 3.434 ? . 2_668
H(18) H(28) 3.319 ? . 1_566
H(18) H(29) 3.002 ? . 1_566
H(18) H(30) 2.574 ? . 1_566
H(19) O(2) 2.581 ? . 2_657
H(19) C(4) 3.566 ? . 2_657
H(19) C(21) 3.170 ? . 2_657
H(19) C(22) 3.271 ? . 2_657
H(19) C(28) 3.565 ? . 1_556
H(19) C(29) 3.169 ? . 1_556
H(19) H(4) 3.023 ? . 2_657
H(19) H(24) 2.805 ? . 2_657
H(19) H(25) 3.001 ? . 2_657
H(19) H(32) 3.359 ? . 1_556
H(19) H(33) 2.606 ? . 1_556
H(20) O(2) 2.794 ? . 2_657
H(20) C(6) 3.394 ? . 2_657
H(20) C(7) 3.133 ? . 2_657
H(20) C(12) 3.204 ? . 2_657
H(20) H(4) 2.805 ? . 2_657
H(20) H(6) 2.563 ? . 2_657
H(20) H(14) 3.419 ? . 2_657
H(20) H(15) 2.568 ? . 2_657
H(20) H(32) 3.476 ? . 1_556
H(21) O(1) 2.827 ? . 2_668
H(21) C(15) 3.321 ? . 2_668
H(21) C(16) 2.954 ? . 2_668
H(21) C(19) 3.190 ? . 2_668
H(21) C(28) 3.434 ? . 2_667
H(21) C(29) 3.518 ? . 2_667
H(21) H(18) 3.434 ? . 2_668
H(21) H(21) 2.666 ? . 2_668
H(21) H(30) 3.581 ? . 1_566
H(21) H(32) 2.863 ? . 2_667
H(21) H(33) 3.032 ? . 2_667
H(22) O(3) 3.216 ? . 1_666
H(22) C(23) 3.049 ? . 1_666
H(22) C(24) 2.955 ? . 1_666
H(22) H(25) 3.590 ? . 2_657
H(22) H(26) 2.964 ? . 1_666
H(22) H(32) 2.856 ? . 2_667
H(23) C(6) 3.596 ? . 2_667
H(23) H(2) 3.591 ? . 2_667
H(23) H(3) 3.373 ? . 2_667
H(23) H(5) 2.672 ? . 2_667
H(23) H(7) 3.202 ? . 2_667
H(23) H(16) 3.494 ? . 2_667
H(23) H(32) 3.221 ? . 2_667
H(24) C(9) 3.341 ? . 2_657
H(24) C(10) 3.533 ? . 2_657
H(24) C(11) 3.573 ? . 2_657
H(24) C(17) 3.596 ? . 2_657
H(24) H(10) 2.515 ? . 2_657
H(24) H(12) 3.213 ? . 2_657
H(24) H(14) 2.824 ? . 2_657
H(24) H(19) 2.805 ? . 2_657
H(24) H(28) 3.144 ? . 2_546
H(25) O(1) 2.880 ? . 2_657
H(25) H(19) 3.001 ? . 2_657
H(25) H(22) 3.590 ? . 2_657
H(25) H(28) 2.719 ? . 2_546
H(25) H(33) 2.909 ? . 2_656
H(26) C(24) 3.278 ? . 2_556
H(26) C(25) 3.577 ? . 2_556
H(26) C(27) 3.235 ? . 2_556
H(26) C(28) 3.298 ? . 2_556
H(26) H(3) 2.789 ? . 2_556
H(26) H(22) 2.964 ? . 1_444
H(26) H(26) 2.996 ? . 2_556
H(26) H(27) 3.515 ? . 2_556
H(26) H(31) 3.401 ? . .
H(26) H(31) 2.658 ? . 2_556
H(26) H(32) 2.782 ? . 2_556
H(27) C(27) 3.184 ? . 2_556
H(27) C(28) 3.185 ? . 2_556
H(27) H(15) 2.996 ? . 1_455
H(27) H(26) 3.515 ? . 2_556
H(27) H(31) 2.628 ? . 2_556
H(27) H(32) 2.629 ? . 2_556
H(28) C(21) 3.209 ? . 2_546
H(28) C(22) 2.964 ? . 2_546
H(28) H(12) 3.509 ? . 1_444
H(28) H(17) 3.097 ? . 1_544
H(28) H(18) 3.319 ? . 1_544
H(28) H(24) 3.144 ? . 2_546
H(28) H(25) 2.719 ? . 2_546
H(28) H(28) 3.471 ? . 2_546
H(29) C(10) 3.580 ? . 1_444
H(29) C(10) 3.446 ? . 2_656
H(29) C(11) 3.196 ? . 2_656
H(29) C(12) 3.436 ? . 2_656
H(29) C(14) 3.524 ? . 1_544
H(29) C(15) 3.599 ? . 1_544
H(29) H(11) 2.864 ? . 2_656
H(29) H(12) 2.663 ? . 1_444
H(29) H(13) 2.574 ? . 2_656
H(29) H(16) 2.842 ? . 2_656
H(29) H(17) 2.829 ? . 1_544
H(29) H(18) 3.002 ? . 1_544
H(30) C(15) 3.358 ? . 1_544
H(30) C(29) 3.258 ? . 2_656
H(30) H(16) 2.924 ? . 2_656
H(30) H(17) 3.409 ? . 1_544
H(30) H(18) 2.574 ? . 1_544
H(30) H(21) 3.581 ? . 1_544
H(30) H(31) 3.278 ? . .
H(30) H(33) 2.561 ? . 2_656
H(31) O(3) 3.018 ? . .
H(31) C(22) 3.531 ? . .
H(31) C(23) 2.982 ? . .
H(31) C(24) 3.248 ? . .
H(31) C(24) 3.279 ? . 2_556
H(31) C(25) 3.268 ? . 2_556
H(31) H(4) 3.469 ? . .
H(31) H(15) 3.110 ? . 2_656
H(31) H(16) 3.428 ? . 2_656
H(31) H(26) 3.401 ? . .
H(31) H(26) 2.658 ? . 2_556
H(31) H(27) 2.628 ? . 2_556
H(31) H(30) 3.278 ? . .
H(32) C(17) 3.196 ? . 1_554
H(32) C(18) 3.263 ? . 1_554
H(32) C(19) 3.152 ? . 2_667
H(32) C(24) 3.075 ? . 2_556
H(32) C(25) 2.993 ? . 2_556
H(32) H(5) 3.497 ? . .
H(32) H(15) 3.367 ? . 2_656
H(32) H(19) 3.359 ? . 1_554
H(32) H(20) 3.476 ? . 1_554
H(32) H(21) 2.863 ? . 2_667
H(32) H(22) 2.856 ? . 2_667
H(32) H(23) 3.221 ? . 2_667
H(32) H(26) 2.782 ? . 2_556
H(32) H(27) 2.629 ? . 2_556
H(33) O(1) 3.458 ? . 1_554
H(33) O(3) 3.586 ? . 2_656
H(33) C(16) 3.554 ? . 1_554
H(33) C(17) 3.069 ? . 1_554
H(33) C(22) 3.146 ? . 2_656
H(33) C(23) 3.454 ? . 2_656
H(33) C(26) 3.402 ? . 2_656
H(33) H(4) 3.287 ? . 2_656
H(33) H(16) 3.453 ? . .
H(33) H(19) 2.606 ? . 1_554
H(33) H(21) 3.032 ? . 2_667
H(33) H(25) 2.909 ? . 2_656
H(33) H(30) 2.561 ? . 2_656

loop_
_geom_torsion_atom_site_label_1
_geom_torsion_atom_site_label_2
_geom_torsion_atom_site_label_3
_geom_torsion_atom_site_label_4
_geom_torsion
_geom_torsion_publ_flag
_geom_torsion_site_symmetry_1
_geom_torsion_site_symmetry_2
_geom_torsion_site_symmetry_3
_geom_torsion_site_symmetry_4
C(19) O(1) C(16) C(15) -7.0(4) ? . . . .
C(19) O(1) C(16) C(17) 172.8(2) ? . . . .
C(26) O(3) C(23) C(22) 3.3(4) ? . . . .
C(26) O(3) C(23) C(24) -178.0(2) ? . . . .
C(5) N(1) C(4) O(2) 176.6(2) ? . . . .
C(5) N(1) C(4) C(2) -2.3(3) ? . . . .
C(4) N(1) C(6) C(7) -78.4(2) ? . . . .
C(6) N(1) C(4) O(2) -1.3(3) ? . . . .
C(6) N(1) C(4) C(2) 179.84(19) ? . . . .
C(5) N(1) C(6) C(7) 103.7(2) ? . . . .
C(2) C(1) C(3) C(2) -2.3(4) ? . . 2_557 2_557
C(2) C(1) C(3) C(20) 175.1(2) ? . . 2_557 2_557
C(3) C(1) C(2) C(3) 2.4(4) ? 2_557 . . .
C(3) C(1) C(2) C(4) -175.6(2) ? 2_557 . . .
C(2) C(1) C(13) C(14) 120.0(3) ? . . . .
C(2) C(1) C(13) C(18) -60.0(4) ? . . . .
C(13) C(1) C(2) C(3) -177.8(2) ? . . . .
C(13) C(1) C(2) C(4) 4.2(4) ? . . . .
C(3) C(1) C(13) C(14) -60.2(4) ? 2_557 . . .
C(3) C(1) C(13) C(18) 119.8(3) ? 2_557 . . .
C(13) C(1) C(3) C(2) 177.9(2) ? . . 2_557 2_557
C(13) C(1) C(3) C(20) -4.7(4) ? . . 2_557 2_557
C(1) C(2) C(3) C(1) -2.4(4) ? . . . 2_557
C(1) C(2) C(3) C(20) 175.0(2) ? . . . .
C(1) C(2) C(4) O(2) 95.9(3) ? . . . .
C(1) C(2) C(4) N(1) -85.2(3) ? . . . .
C(3) C(2) C(4) O(2) -82.1(3) ? . . . .
C(3) C(2) C(4) N(1) 96.8(3) ? . . . .
C(4) C(2) C(3) C(1) 175.6(2) ? . . . 2_557
C(4) C(2) C(3) C(20) -7.0(4) ? . . . .
C(1) C(3) C(20) C(21) -108.7(3) ? 2_557 . . .
C(1) C(3) C(20) C(25) 72.4(3) ? 2_557 . . .
C(2) C(3) C(20) C(21) 73.9(3) ? . . . .
C(2) C(3) C(20) C(25) -105.0(3) ? . . . .
N(1) C(6) C(7) C(8) -59.4(3) ? . . . .
N(1) C(6) C(7) C(12) 177.7(2) ? . . . .
C(6) C(7) C(8) C(9) -178.9(2) ? . . . .
C(6) C(7) C(12) C(11) 179.7(2) ? . . . .
C(8) C(7) C(12) C(11) 54.9(3) ? . . . .
C(12) C(7) C(8) C(9) -56.2(3) ? . . . .
C(7) C(8) C(9) C(10) 57.7(3) ? . . . .
C(8) C(9) C(10) C(11) -56.3(3) ? . . . .
C(9) C(10) C(11) C(12) 55.3(3) ? . . . .
C(10) C(11) C(12) C(7) -55.2(3) ? . . . .
C(1) C(13) C(14) C(15) 179.1(2) ? . . . .
C(1) C(13) C(18) C(17) -178.5(2) ? . . . .
C(14) C(13) C(18) C(17) 1.5(4) ? . . . .
C(18) C(13) C(14) C(15) -1.0(4) ? . . . .
C(13) C(14) C(15) C(16) -0.9(4) ? . . . .
C(14) C(15) C(16) O(1) -177.9(2) ? . . . .
C(14) C(15) C(16) C(17) 2.3(4) ? . . . .
O(1) C(16) C(17) C(18) 178.4(2) ? . . . .
C(15) C(16) C(17) C(18) -1.8(4) ? . . . .
C(16) C(17) C(18) C(13) -0.1(3) ? . . . .
C(3) C(20) C(21) C(22) -179.2(2) ? . . . .
C(3) C(20) C(25) C(24) 179.4(2) ? . . . .
C(21) C(20) C(25) C(24) 0.5(3) ? . . . .
C(25) C(20) C(21) C(22) -0.3(3) ? . . . .
C(20) C(21) C(22) C(23) -0.3(4) ? . . . .
C(21) C(22) C(23) O(3) 179.5(2) ? . . . .
C(21) C(22) C(23) C(24) 0.8(4) ? . . . .
O(3) C(23) C(24) C(25) -179.4(2) ? . . . .
C(22) C(23) C(24) C(25) -0.7(4) ? . . . .
C(23) C(24) C(25) C(20) -0.0(3) ? . . . .
C(28) C(27) C(29) C(28) 0.5(4) ? . . 2_656 2_656
C(29) C(27) C(28) C(29) -0.5(4) ? 2_656 . . .
C(27) C(28) C(29) C(27) 0.5(4) ? . . . 2_656
